data_9012091
loop_
_publ_author_name
'Morimoto, N.'

_publ_section_title
;
 The crystal structure of orpiment (As2S3) refined
;
_journal_name_full 'Mineralogical Journal'
_journal_page_first 160
_journal_page_last 169
_journal_paper_doi 10.2465/minerj1953.1.160
_journal_volume 1
_journal_year 1954
_chemical_compound_source 'Saimoku, Japan'
_chemical_formula_sum 'As2 S3'
_chemical_name_mineral Orpiment
_space_group_IT_number 14
_symmetry_space_group_name_Hall '-P 2yn'
_symmetry_space_group_name_H-M 'P 1 21/n 1'
_cell_angle_alpha 90
_cell_angle_beta 90.5
_cell_angle_gamma 90
_cell_length_a 11.46
_cell_length_b 9.57
_cell_length_c 4.22
_cell_formula_units_Z 4
_cell_volume 462.799
_database_code_amcsd 0014411
_exptl_crystal_density_diffrn 3.531
_cod_database_code 9012091

loop_
_space_group_symop_operation_xyz
x,y,z
1/2+x,1/2-y,1/2+z
1/2-x,1/2+y,1/2-z
-x,-y,-z

loop_
_atom_site_label
_atom_site_fract_x
_atom_site_fract_y
_atom_site_fract_z
As1 0.26700 0.19000 0.14300
As2 0.48400 0.32300 0.64300
S1 0.39500 0.12000 0.50000
S2 0.35500 0.39700 0.01300
S3 0.12500 0.29300 0.41000

loop_
_cod_related_entry_id
_cod_related_entry_database
_cod_related_entry_code
1 AMCSD 0014411
